data_4132912
loop_
_publ_author_name
'Pang, Jiandong'
'Yuan, Shuai'
'Qin, Junsheng'
'Wu, Mingyan'
'Lollar, Christina T.'
'Li, Jialuo'
'Huang, Ning'
'Li, Bao'
'Zhang, Peng'
'Zhou, Hong-Cai'

_publ_section_title
;
 Enhancing Pore-Environment Complexity Using a Trapezoidal Linker: Toward
 Stepwise Assembly of Multivariate Quinary Metal-Organic Frameworks.
;
_journal_issue 39
_journal_name_full 'Journal of the American Chemical Society'
_journal_page_first 12328
_journal_page_last 12332
_journal_paper_doi 10.1021/jacs.8b07411
_journal_volume 140
_journal_year 2018
_chemical_formula_sum 'C20 H16 N0.5 O8 Zr1.5'
_chemical_formula_weight 528.16
_space_group_crystal_system orthorhombic
_space_group_IT_number 71
_space_group_name_Hall '-I 2 2'
_space_group_name_H-M_alt 'I m m m'
_atom_sites_solution_hydrogens geom
_audit_creation_method SHELXL-2014/7
_cell_angle_alpha 90
_cell_angle_beta 90
_cell_angle_gamma 90
_cell_formula_units_Z 16
_cell_length_a 18.569(5)
_cell_length_b 34.5910(15)
_cell_length_c 32.2034(11)
_cell_measurement_reflns_used 3735
_cell_measurement_temperature 100(2)
_cell_measurement_theta_max 71.2520
_cell_measurement_theta_min 3.7240
_cell_volume 20685(6)
_computing_cell_refinement
;
CrysAlisPro, Agilent Technologies,
Version 1.171.36.28 (release 01-02-2013 CrysAlis171 .NET)
(compiled Feb  1 2013,16:14:44)
;
_computing_data_collection
;
CrysAlisPro, Agilent Technologies,
Version 1.171.36.28 (release 01-02-2013 CrysAlis171 .NET)
(compiled Feb  1 2013,16:14:44)
;
_computing_data_reduction
;
CrysAlisPro, Agilent Technologies,
Version 1.171.36.28 (release 01-02-2013 CrysAlis171 .NET)
(compiled Feb  1 2013,16:14:44)
;
_computing_molecular_graphics 'SHELXTL (Sheldrick, 2014)'
_computing_publication_material 'SHELXTL (Sheldrick, 2014)'
_computing_structure_refinement 'SHELXL-2014/7 (Sheldrick, 2014)'
_computing_structure_solution 'SHELXL-2014/7 (Sheldrick, 2014)'
_diffrn_ambient_temperature 100(2)
_diffrn_detector_area_resol_mean 10.5594
_diffrn_measured_fraction_theta_full 0.997
_diffrn_measured_fraction_theta_max 0.974
_diffrn_measurement_device_type 'SuperNova, Dual, Cu at zero, Atlas'
_diffrn_measurement_method 'phi and omega scans'
_diffrn_radiation_type CuK\a
_diffrn_radiation_wavelength 1.54184
_diffrn_reflns_av_R_equivalents 0.0684
_diffrn_reflns_av_unetI/netI 0.0769
_diffrn_reflns_Laue_measured_fraction_full 0.997
_diffrn_reflns_Laue_measured_fraction_max 0.974
_diffrn_reflns_limit_h_max 22
_diffrn_reflns_limit_h_min -22
_diffrn_reflns_limit_k_max 42
_diffrn_reflns_limit_k_min -42
_diffrn_reflns_limit_l_max 39
_diffrn_reflns_limit_l_min -12
_diffrn_reflns_number 10795
_diffrn_reflns_point_group_measured_fraction_full 0.997
_diffrn_reflns_point_group_measured_fraction_max 0.974
_diffrn_reflns_theta_full 67.684
_diffrn_reflns_theta_max 73.063
_diffrn_reflns_theta_min 3.751
_diffrn_source 'SuperNova (Cu) X-ray Source'
_exptl_absorpt_coefficient_mu 2.690
_exptl_absorpt_correction_T_max 1.00000
_exptl_absorpt_correction_T_min 0.76036
_exptl_absorpt_correction_type multi-scan
_exptl_crystal_colour clolorless
_exptl_crystal_density_diffrn 0.678
_exptl_crystal_description Blocky
_exptl_crystal_F_000 4216
_exptl_crystal_size_max 0.100
_exptl_crystal_size_mid 0.100
_exptl_crystal_size_min 0.100
_platon_squeeze_details
;
;
_refine_diff_density_max 1.039
_refine_diff_density_min -0.713
_refine_diff_density_rms 0.074
_refine_ls_extinction_method none
_refine_ls_goodness_of_fit_ref 1.002
_refine_ls_hydrogen_treatment constr
_refine_ls_matrix_type full
_refine_ls_number_parameters 286
_refine_ls_number_reflns 10795
_refine_ls_number_restraints 0
_refine_ls_restrained_S_all 1.002
_refine_ls_R_factor_all 0.0870
_refine_ls_R_factor_gt 0.0579
_refine_ls_shift/su_max 0.001
_refine_ls_shift/su_mean 0.000
_refine_ls_structure_factor_coef Fsqd
_refine_ls_weighting_details 'w=1/[\s^2^(Fo^2^)+(0.0416P)^2^] where P=(Fo^2^+2Fc^2^)/3'
_refine_ls_weighting_scheme calc
_refine_ls_wR_factor_gt 0.1262
_refine_ls_wR_factor_ref 0.1313
_reflns_Friedel_coverage 0.000
_reflns_number_gt 5001
_reflns_number_total 10795
_reflns_threshold_expression 'I > 2\s(I)'
_cod_data_source_file ja8b07411_si_003.cif
_cod_data_source_block PCN-609
_cod_original_cell_volume 20685(5)
_cod_original_formula_sum 'C20 H16 N0.50 O8 Zr1.50'
_cod_database_code 4132912
_shelx_shelxl_version_number 2014/7
_shelx_space_group_comment
;
The symmetry employed for this shelxl refinement is uniquely defined
by the following loop, which should always be used as a source of
symmetry information in preference to the above space-group names.
They are only intended as comments.
;
_shelx_estimated_absorpt_t_min 0.775
_shelx_estimated_absorpt_t_max 0.775

loop_
_space_group_symop_operation_xyz
'x, y, z'
'-x, -y, z'
'x, -y, -z'
'-x, y, -z'
'x+1/2, y+1/2, z+1/2'
'-x+1/2, -y+1/2, z+1/2'
'x+1/2, -y+1/2, -z+1/2'
'-x+1/2, y+1/2, -z+1/2'
'-x, -y, -z'
'x, y, -z'
'-x, y, z'
'x, -y, z'
'-x+1/2, -y+1/2, -z+1/2'
'x+1/2, y+1/2, -z+1/2'
'-x+1/2, y+1/2, z+1/2'
'x+1/2, -y+1/2, z+1/2'

loop_
_atom_site_label
_atom_site_type_symbol
_atom_site_fract_x
_atom_site_fract_y
_atom_site_fract_z
_atom_site_U_iso_or_equiv
_atom_site_adp_type
_atom_site_occupancy
_atom_site_site_symmetry_order
_atom_site_calc_flag
_atom_site_refinement_flags_posn
_atom_site_refinement_flags_adp
_atom_site_refinement_flags_occupancy
Zr2 Zr 0.5000 0.57062(2) 0.28260(2) 0.0602(2) Uani 1 2 d S T P
Zr1 Zr 0.59611(5) 0.5000 0.33785(2) 0.0660(3) Uani 1 2 d S T P
Zr3 Zr 0.59517(5) 0.5000 0.22779(2) 0.0693(3) Uani 1 2 d S T P
O2 O 0.5706(2) 0.60244(7) 0.32334(8) 0.0695(13) Uani 1 1 d . . .
O3 O 0.9282(3) 0.89658(8) 0.25915(8) 0.0761(15) Uani 1 1 d . . .
O1 O 0.6355(3) 0.55947(7) 0.36009(9) 0.0836(16) Uani 1 1 d . . .
O11 O 0.5880(4) 0.5000 0.40529(11) 0.088(2) Uani 1 2 d S T P
O4 O 0.8674(3) 0.94186(8) 0.29521(10) 0.0954(18) Uani 1 1 d . . .
O6 O 0.5946(3) 0.53410(8) 0.28287(9) 0.1063(19) Uani 1 1 d . . .
O8 O 0.5763(5) 0.5000 0.16001(11) 0.124(3) Uani 1 2 d S T P
O9 O 0.7099(5) 0.5000 0.23011(16) 0.116(3) Uani 1 2 d S T P
N1 N 0.7450(5) 0.71411(13) 0.5000 0.086(3) Uani 1 2 d S T P
H1 H 0.7269 0.6906 0.5000 0.103 Uiso 1 2 calc R U P
O5 O 0.5000 0.53520(13) 0.33872(19) 0.103(2) Uani 1 2 d S T P
O10 O 0.7134(5) 0.5000 0.33456(17) 0.112(3) Uani 1 2 d S T P
O7 O 0.5000 0.53508(17) 0.22755(18) 0.120(3) Uani 1 2 d S T P
C1 C 0.6165(4) 0.59358(11) 0.35048(13) 0.080(2) Uani 1 1 d . . .
C2 C 0.6545(4) 0.62654(12) 0.37113(14) 0.080(2) Uani 1 1 d . . .
C7 C 0.7041(4) 0.62311(12) 0.40126(14) 0.087(2) Uani 1 1 d . . .
H7 H 0.7178 0.5980 0.4102 0.105 Uiso 1 1 calc R U .
C13 C 0.7616(4) 0.73567(12) 0.46524(11) 0.081(2) Uani 1 1 d . . .
C5 C 0.7171(4) 0.69215(12) 0.40635(12) 0.090(3) Uani 1 1 d . . .
C19 C 0.8076(5) 0.85989(12) 0.38254(13) 0.103(3) Uani 1 1 d . . .
H19 H 0.7845 0.8676 0.4075 0.124 Uiso 1 1 calc R U .
C20 C 0.8880(4) 0.90754(11) 0.28853(13) 0.082(2) Uani 1 1 d . . .
C12 C 0.7917(4) 0.77132(12) 0.47754(12) 0.088(2) Uani 1 1 d . . .
C6 C 0.7357(5) 0.65499(12) 0.41959(14) 0.096(3) Uani 1 1 d . . .
H6 H 0.7701 0.6517 0.4411 0.116 Uiso 1 1 calc R U .
C14 C 0.8220(5) 0.82131(13) 0.37549(13) 0.097(3) Uani 1 1 d . . .
C11 C 0.8131(4) 0.79935(12) 0.44875(12) 0.091(3) Uani 1 1 d . . .
H11 H 0.8340 0.8230 0.4578 0.109 Uiso 1 1 calc R U .
C4 C 0.6690(5) 0.69614(13) 0.37558(15) 0.110(3) Uani 1 1 d . . .
H4 H 0.6580 0.7213 0.3658 0.132 Uiso 1 1 calc R U .
C3 C 0.6343(5) 0.66397(12) 0.35729(16) 0.106(3) Uani 1 1 d . . .
H3 H 0.5986 0.6673 0.3364 0.127 Uiso 1 1 calc R U .
C17 C 0.8613(5) 0.87720(13) 0.31749(15) 0.096(3) Uani 1 1 d . . .
C18 C 0.8267(5) 0.88738(13) 0.35322(14) 0.104(3) Uani 1 1 d . . .
H18 H 0.8156 0.9138 0.3581 0.125 Uiso 1 1 calc R U .
C10 C 0.8032(5) 0.79203(13) 0.40694(13) 0.096(3) Uani 1 1 d . . .
C9 C 0.7745(4) 0.75620(12) 0.39501(13) 0.100(3) Uani 1 1 d . . .
H9 H 0.7697 0.7510 0.3662 0.120 Uiso 1 1 calc R U .
C8 C 0.7523(5) 0.72758(12) 0.42308(13) 0.096(3) Uani 1 1 d . . .
C15 C 0.8518(5) 0.81152(13) 0.33901(14) 0.117(3) Uani 1 1 d . . .
H15 H 0.8573 0.7849 0.3324 0.140 Uiso 1 1 calc R U .
C16 C 0.8749(5) 0.83924(13) 0.31038(16) 0.112(3) Uani 1 1 d . . .
H16 H 0.9001 0.8315 0.2861 0.134 Uiso 1 1 calc R U .

loop_
_atom_site_aniso_label
_atom_site_aniso_U_11
_atom_site_aniso_U_22
_atom_site_aniso_U_33
_atom_site_aniso_U_23
_atom_site_aniso_U_13
_atom_site_aniso_U_12
Zr2 0.1323(6) 0.02149(18) 0.02696(18) 0.00071(18) 0.000 0.000
Zr1 0.1368(8) 0.0257(2) 0.0354(2) 0.000 -0.0088(3) 0.000
Zr3 0.1454(9) 0.0272(2) 0.0354(2) 0.000 0.0121(3) 0.000
O2 0.140(4) 0.0284(13) 0.0397(14) -0.0024(11) -0.0005(19) -0.0079(18)
O3 0.157(5) 0.0359(14) 0.0355(13) 0.0019(12) 0.0086(19) -0.007(2)
O1 0.165(5) 0.0241(13) 0.0615(17) -0.0051(13) -0.030(2) -0.0057(19)
O11 0.188(7) 0.045(2) 0.0309(17) 0.000 -0.016(3) 0.000
O4 0.184(5) 0.0321(15) 0.070(2) 0.0076(14) 0.047(3) 0.001(2)
O6 0.239(6) 0.0444(15) 0.0357(12) 0.0032(14) -0.004(3) 0.060(2)
O8 0.287(11) 0.053(3) 0.0303(19) 0.000 0.027(4) 0.000
O9 0.214(10) 0.043(2) 0.092(4) 0.000 0.030(5) 0.000
N1 0.189(9) 0.035(2) 0.034(2) 0.000 0.000 -0.033(4)
O5 0.127(7) 0.047(3) 0.136(5) 0.055(3) 0.000 0.000
O10 0.196(9) 0.052(3) 0.090(4) 0.000 -0.009(5) 0.000
O7 0.150(8) 0.098(4) 0.111(4) -0.083(4) 0.000 0.000
C1 0.170(8) 0.0293(19) 0.042(2) -0.0010(18) -0.011(3) -0.012(3)
C2 0.156(7) 0.0273(19) 0.056(2) -0.0037(18) -0.011(3) -0.013(3)
C7 0.169(8) 0.037(2) 0.056(2) 0.003(2) -0.016(4) -0.007(3)
C13 0.170(7) 0.042(2) 0.0312(19) 0.0003(17) 0.007(3) -0.025(3)
C5 0.194(8) 0.037(2) 0.039(2) 0.0028(18) -0.006(3) -0.026(3)
C19 0.224(10) 0.041(2) 0.045(2) 0.0020(19) 0.021(4) -0.025(4)
C20 0.169(7) 0.033(2) 0.044(2) 0.0082(18) 0.016(3) -0.002(3)
C12 0.184(8) 0.047(2) 0.035(2) 0.0001(18) -0.001(3) -0.032(3)
C6 0.198(9) 0.040(2) 0.051(2) 0.001(2) -0.021(4) -0.016(4)
C14 0.203(9) 0.042(2) 0.045(2) 0.0052(19) 0.010(4) -0.028(4)
C11 0.190(8) 0.039(2) 0.043(2) -0.0010(19) 0.008(3) -0.031(3)
C4 0.230(10) 0.034(2) 0.065(3) 0.006(2) -0.039(4) -0.030(4)
C3 0.216(10) 0.028(2) 0.074(3) -0.006(2) -0.032(4) -0.016(3)
C17 0.190(9) 0.034(2) 0.063(3) 0.007(2) 0.035(4) -0.019(3)
C18 0.220(10) 0.037(2) 0.056(3) 0.007(2) 0.008(4) -0.010(4)
C10 0.203(9) 0.046(2) 0.041(2) 0.0035(19) 0.011(3) -0.032(4)
C9 0.222(9) 0.040(2) 0.037(2) -0.0013(18) 0.004(3) -0.030(4)
C8 0.211(9) 0.039(2) 0.039(2) -0.0018(19) -0.008(3) -0.018(4)
C15 0.256(11) 0.039(2) 0.056(3) 0.001(2) 0.038(4) -0.016(4)
C16 0.233(11) 0.041(2) 0.062(3) 0.013(2) 0.033(4) 0.007(4)

loop_
_atom_type_symbol
_atom_type_description
_atom_type_scat_dispersion_real
_atom_type_scat_dispersion_imag
_atom_type_scat_source
C C 0.0181 0.0091 'International Tables Vol C Tables 4.2.6.8 and 6.1.1.4'
H H 0.0000 0.0000 'International Tables Vol C Tables 4.2.6.8 and 6.1.1.4'
N N 0.0311 0.0180 'International Tables Vol C Tables 4.2.6.8 and 6.1.1.4'
O O 0.0492 0.0322 'International Tables Vol C Tables 4.2.6.8 and 6.1.1.4'
Zr Zr -0.1862 2.2449 'International Tables Vol C Tables 4.2.6.8 and 6.1.1.4'

loop_
_geom_angle_atom_site_label_1
_geom_angle_atom_site_label_2
_geom_angle_atom_site_label_3
_geom_angle
_geom_angle_site_symmetry_1
_geom_angle_site_symmetry_3
O7 Zr2 O2 142.23(11) . .
O7 Zr2 O2 142.24(11) . 11_655
O2 Zr2 O2 74.9(2) . 11_655
O7 Zr2 O6 70.76(13) . 11_655
O2 Zr2 O6 142.11(12) . 11_655
O2 Zr2 O6 78.57(14) 11_655 11_655
O7 Zr2 O6 70.76(13) . .
O2 Zr2 O6 78.57(14) . .
O2 Zr2 O6 142.10(12) 11_655 .
O6 Zr2 O6 108.5(2) 11_655 .
O7 Zr2 O5 111.1(2) . .
O2 Zr2 O5 77.46(14) . .
O2 Zr2 O5 77.46(14) 11_655 .
O6 Zr2 O5 70.67(12) 11_655 .
O6 Zr2 O5 70.66(12) . .
O7 Zr2 O3 78.02(16) . 7_465
O2 Zr2 O3 118.39(11) . 7_465
O2 Zr2 O3 74.98(11) 11_655 7_465
O6 Zr2 O3 79.18(15) 11_655 7_465
O6 Zr2 O3 142.46(12) . 7_465
O5 Zr2 O3 142.43(11) . 7_465
O7 Zr2 O3 78.02(16) . 13_665
O2 Zr2 O3 74.98(11) . 13_665
O2 Zr2 O3 118.39(11) 11_655 13_665
O6 Zr2 O3 142.46(12) 11_655 13_665
O6 Zr2 O3 79.18(15) . 13_665
O5 Zr2 O3 142.43(11) . 13_665
O3 Zr2 O3 74.3(2) 7_465 13_665
O7 Zr2 Zr3 35.55(9) . 2_665
O2 Zr2 Zr3 166.31(8) . 2_665
O2 Zr2 Zr3 110.88(10) 11_655 2_665
O6 Zr2 Zr3 35.22(9) 11_655 2_665
O6 Zr2 Zr3 90.25(11) . 2_665
O5 Zr2 Zr3 91.48(14) . 2_665
O3 Zr2 Zr3 75.30(8) 7_465 2_665
O3 Zr2 Zr3 110.93(8) 13_665 2_665
O7 Zr2 Zr3 35.55(9) . .
O2 Zr2 Zr3 110.88(10) . .
O2 Zr2 Zr3 166.31(8) 11_655 .
O6 Zr2 Zr3 90.25(11) 11_655 .
O6 Zr2 Zr3 35.22(9) . .
O5 Zr2 Zr3 91.47(14) . .
O3 Zr2 Zr3 110.93(8) 7_465 .
O3 Zr2 Zr3 75.30(8) 13_665 .
Zr3 Zr2 Zr3 60.77(3) 2_665 .
O7 Zr2 Zr1 91.14(16) . .
O2 Zr2 Zr1 74.79(8) . .
O2 Zr2 Zr1 110.86(8) 11_655 .
O6 Zr2 Zr1 90.25(11) 11_655 .
O6 Zr2 Zr1 34.78(9) . .
O5 Zr2 Zr1 35.89(8) . .
O3 Zr2 Zr1 166.82(8) 7_465 .
O3 Zr2 Zr1 111.06(11) 13_665 .
Zr3 Zr2 Zr1 91.524(16) 2_665 .
Zr3 Zr2 Zr1 60.802(13) . .
O7 Zr2 Zr1 91.14(16) . 2_665
O2 Zr2 Zr1 110.86(8) . 2_665
O2 Zr2 Zr1 74.79(8) 11_655 2_665
O6 Zr2 Zr1 34.79(9) 11_655 2_665
O6 Zr2 Zr1 90.24(11) . 2_665
O5 Zr2 Zr1 35.89(8) . 2_665
O3 Zr2 Zr1 111.06(11) 7_465 2_665
O3 Zr2 Zr1 166.82(8) 13_665 2_665
Zr3 Zr2 Zr1 60.805(13) 2_665 2_665
Zr3 Zr2 Zr1 91.525(16) . 2_665
Zr1 Zr2 Zr1 61.13(3) . 2_665
O6 Zr1 O6 67.34(15) . 12_565
O6 Zr1 O5 71.78(19) . .
O6 Zr1 O5 108.2(2) 12_565 .
O6 Zr1 O5 108.2(2) . 2_665
O6 Zr1 O5 71.78(19) 12_565 2_665
O5 Zr1 O5 68.6(2) . 2_665
O6 Zr1 O11 146.02(8) . .
O6 Zr1 O11 146.02(8) 12_565 .
O5 Zr1 O11 86.0(2) . .
O5 Zr1 O11 86.0(2) 2_665 .
O6 Zr1 O10 88.46(19) . .
O6 Zr1 O10 88.46(19) 12_565 .
O5 Zr1 O10 145.66(10) . .
O5 Zr1 O10 145.66(10) 2_665 .
O11 Zr1 O10 96.7(2) . .
O6 Zr1 O1 76.55(12) . .
O6 Zr1 O1 139.47(12) 12_565 .
O5 Zr1 O1 75.79(16) . .
O5 Zr1 O1 139.77(16) 2_665 .
O11 Zr1 O1 73.20(10) . .
O10 Zr1 O1 72.37(13) . .
O6 Zr1 O1 139.47(12) . 12_565
O6 Zr1 O1 76.55(12) 12_565 12_565
O5 Zr1 O1 139.77(16) . 12_565
O5 Zr1 O1 75.79(16) 2_665 12_565
O11 Zr1 O1 73.20(10) . 12_565
O10 Zr1 O1 72.37(13) . 12_565
O1 Zr1 O1 127.08(19) . 12_565
O6 Zr1 Zr2 87.55(11) . 2_665
O6 Zr1 Zr2 35.45(13) 12_565 2_665
O5 Zr1 Zr2 88.78(14) . 2_665
O5 Zr1 Zr2 36.33(13) 2_665 2_665
O11 Zr1 Zr2 118.08(12) . 2_665
O10 Zr1 Zr2 118.90(9) . 2_665
O1 Zr1 Zr2 160.57(9) . 2_665
O1 Zr1 Zr2 72.35(9) 12_565 2_665
O6 Zr1 Zr2 35.45(13) . .
O6 Zr1 Zr2 87.55(11) 12_565 .
O5 Zr1 Zr2 36.33(13) . .
O5 Zr1 Zr2 88.79(14) 2_665 .
O11 Zr1 Zr2 118.08(12) . .
O10 Zr1 Zr2 118.90(9) . .
O1 Zr1 Zr2 72.35(9) . .
O1 Zr1 Zr2 160.57(9) 12_565 .
Zr2 Zr1 Zr2 88.22(2) 2_665 .
O6 Zr1 Zr3 33.68(7) . .
O6 Zr1 Zr3 33.68(7) 12_565 .
O5 Zr1 Zr3 90.51(17) . .
O5 Zr1 Zr3 90.51(17) 2_665 .
O11 Zr1 Zr3 175.8(2) . .
O10 Zr1 Zr3 87.50(14) . .
O1 Zr1 Zr3 108.26(8) . .
O1 Zr1 Zr3 108.26(8) 12_565 .
Zr2 Zr1 Zr3 59.373(15) 2_665 .
Zr2 Zr1 Zr3 59.373(15) . .
O6 Zr1 Zr1 89.23(15) . 2_665
O6 Zr1 Zr1 89.23(15) 12_565 2_665
O5 Zr1 Zr1 34.31(10) . 2_665
O5 Zr1 Zr1 34.31(10) 2_665 2_665
O11 Zr1 Zr1 86.05(19) . 2_665
O10 Zr1 Zr1 177.22(14) . 2_665
O1 Zr1 Zr1 108.57(12) . 2_665
O1 Zr1 Zr1 108.57(12) 12_565 2_665
Zr2 Zr1 Zr1 59.436(15) 2_665 2_665
Zr2 Zr1 Zr1 59.437(15) . 2_665
Zr3 Zr1 Zr1 89.72(3) . 2_665
O6 Zr3 O6 67.25(15) . 12_565
O6 Zr3 O9 88.63(19) . .
O6 Zr3 O9 88.63(19) 12_565 .
O6 Zr3 O7 108.2(2) . 2_665
O6 Zr3 O7 71.66(17) 12_565 2_665
O9 Zr3 O7 145.49(13) . 2_665
O6 Zr3 O7 71.66(17) . .
O6 Zr3 O7 108.2(2) 12_565 .
O9 Zr3 O7 145.49(13) . .
O7 Zr3 O7 68.9(3) 2_665 .
O6 Zr3 O8 145.22(9) . .
O6 Zr3 O8 145.21(9) 12_565 .
O9 Zr3 O8 101.1(3) . .
O7 Zr3 O8 82.3(2) 2_665 .
O7 Zr3 O8 82.3(2) . .
O6 Zr3 O4 140.33(13) . 8_645
O6 Zr3 O4 77.35(12) 12_565 8_645
O9 Zr3 O4 72.75(15) . 8_645
O7 Zr3 O4 75.38(19) 2_665 8_645
O7 Zr3 O4 139.30(18) . 8_645
O8 Zr3 O4 73.99(12) . 8_645
O6 Zr3 O4 77.36(12) . 13_665
O6 Zr3 O4 140.33(13) 12_565 13_665
O9 Zr3 O4 72.75(15) . 13_665
O7 Zr3 O4 139.30(18) 2_665 13_665
O7 Zr3 O4 75.38(19) . 13_665
O8 Zr3 O4 73.99(13) . 13_665
O4 Zr3 O4 126.42(19) 8_645 13_665
O6 Zr3 Zr2 87.93(11) . 2_665
O6 Zr3 Zr2 35.85(12) 12_565 2_665
O9 Zr3 Zr2 119.20(9) . 2_665
O7 Zr3 Zr2 35.82(12) 2_665 2_665
O7 Zr3 Zr2 88.89(17) . 2_665
O8 Zr3 Zr2 114.75(14) . 2_665
O4 Zr3 Zr2 72.41(10) 8_645 2_665
O4 Zr3 Zr2 161.12(10) 13_665 2_665
O6 Zr3 Zr2 35.86(12) . .
O6 Zr3 Zr2 87.93(11) 12_565 .
O9 Zr3 Zr2 119.20(9) . .
O7 Zr3 Zr2 88.89(17) 2_665 .
O7 Zr3 Zr2 35.81(12) . .
O8 Zr3 Zr2 114.75(14) . .
O4 Zr3 Zr2 161.12(10) 8_645 .
O4 Zr3 Zr2 72.41(10) 13_665 .
Zr2 Zr3 Zr2 88.73(2) 2_665 .
O6 Zr3 Zr3 89.70(15) . 2_665
O6 Zr3 Zr3 89.70(15) 12_565 2_665
O9 Zr3 Zr3 177.99(14) . 2_665
O7 Zr3 Zr3 34.47(13) 2_665 2_665
O7 Zr3 Zr3 34.47(13) . 2_665
O8 Zr3 Zr3 80.9(2) . 2_665
O4 Zr3 Zr3 107.95(14) 8_645 2_665
O4 Zr3 Zr3 107.95(14) 13_665 2_665
Zr2 Zr3 Zr3 59.614(16) 2_665 2_665
Zr2 Zr3 Zr3 59.614(16) . 2_665
O6 Zr3 Zr1 33.63(7) . .
O6 Zr3 Zr1 33.63(7) 12_565 .
O9 Zr3 Zr1 87.71(14) . .
O7 Zr3 Zr1 90.44(16) 2_665 .
O7 Zr3 Zr1 90.44(16) . .
O8 Zr3 Zr1 171.2(2) . .
O4 Zr3 Zr1 109.10(9) 8_645 .
O4 Zr3 Zr1 109.10(9) 13_665 .
Zr2 Zr3 Zr1 59.823(15) 2_665 .
Zr2 Zr3 Zr1 59.824(15) . .
Zr3 Zr3 Zr1 90.28(3) 2_665 .
C1 O2 Zr2 135.2(2) . .
C20 O3 Zr2 131.2(3) . 13_665
C1 O1 Zr1 131.9(4) . .
C20 O4 Zr3 133.5(4) . 13_665
Zr1 O6 Zr3 112.69(12) . .
Zr1 O6 Zr2 109.76(19) . .
Zr3 O6 Zr2 108.92(19) . .
C13 N1 C13 108.4(5) 10_556 .
C13 N1 H1 125.8 10_556 .
C13 N1 H1 125.8 . .
Zr1 O5 Zr1 111.4(2) 2_665 .
Zr1 O5 Zr2 107.79(19) 2_665 .
Zr1 O5 Zr2 107.78(19) . .
Zr3 O7 Zr3 111.1(3) 2_665 .
Zr3 O7 Zr2 108.64(18) 2_665 .
Zr3 O7 Zr2 108.64(18) . .
O2 C1 O1 125.7(4) . .
O2 C1 C2 116.2(4) . .
O1 C1 C2 118.0(5) . .
C7 C2 C3 119.3(5) . .
C7 C2 C1 125.2(4) . .
C3 C2 C1 115.5(5) . .
C2 C7 C6 122.0(5) . .
C2 C7 H7 119.0 . .
C6 C7 H7 119.0 . .
N1 C13 C8 130.8(5) . .
N1 C13 C12 109.4(4) . .
C8 C13 C12 119.8(4) . .
C4 C5 C6 119.0(5) . .
C4 C5 C8 118.4(4) . .
C6 C5 C8 122.5(6) . .
C14 C19 C18 120.1(5) . .
C14 C19 H19 119.9 . .
C18 C19 H19 119.9 . .
O3 C20 O4 125.9(4) . .
O3 C20 C17 117.0(4) . .
O4 C20 C17 117.0(5) . .
C11 C12 C13 122.2(4) . .
C11 C12 C12 131.5(2) . 10_556
C13 C12 C12 106.3(2) . 10_556
C7 C6 C5 119.9(6) . .
C7 C6 H6 120.1 . .
C5 C6 H6 120.1 . .
C15 C14 C19 117.9(4) . .
C15 C14 C10 121.7(5) . .
C19 C14 C10 120.4(5) . .
C10 C11 C12 118.7(4) . .
C10 C11 H11 120.6 . .
C12 C11 H11 120.6 . .
C5 C4 C3 122.1(5) . .
C5 C4 H4 119.0 . .
C3 C4 H4 119.0 . .
C4 C3 C2 117.7(6) . .
C4 C3 H3 121.1 . .
C2 C3 H3 121.1 . .
C16 C17 C18 118.7(5) . .
C16 C17 C20 120.9(5) . .
C18 C17 C20 120.2(4) . .
C17 C18 C19 121.2(5) . .
C17 C18 H18 119.4 . .
C19 C18 H18 119.4 . .
C11 C10 C9 118.6(4) . .
C11 C10 C14 120.8(4) . .
C9 C10 C14 120.6(4) . .
C8 C9 C10 124.0(4) . .
C8 C9 H9 118.0 . .
C10 C9 H9 118.0 . .
C13 C8 C9 116.7(4) . .
C13 C8 C5 124.8(4) . .
C9 C8 C5 118.4(4) . .
C14 C15 C16 122.1(5) . .
C14 C15 H15 119.0 . .
C16 C15 H15 119.0 . .
C17 C16 C15 119.7(6) . .
C17 C16 H16 120.2 . .
C15 C16 H16 120.2 . .

loop_
_geom_bond_atom_site_label_1
_geom_bond_atom_site_label_2
_geom_bond_distance
_geom_bond_site_symmetry_2
Zr2 O7 2.157(4) .
Zr2 O2 2.157(3) .
Zr2 O2 2.157(3) 11_655
Zr2 O6 2.163(4) 11_655
Zr2 O6 2.163(4) .
Zr2 O5 2.184(5) .
Zr2 O3 2.207(3) 7_465
Zr2 O3 2.207(3) 13_665
Zr2 Zr3 3.4936(7) 2_665
Zr2 Zr3 3.4937(7) .
Zr2 Zr1 3.5098(7) .
Zr2 Zr1 3.5098(7) 2_665
Zr1 O6 2.128(3) .
Zr1 O6 2.128(3) 12_565
Zr1 O5 2.161(3) .
Zr1 O5 2.161(3) 2_665
Zr1 O11 2.177(4) .
Zr1 O10 2.181(9) .
Zr1 O1 2.298(3) .
Zr1 O1 2.298(3) 12_565
Zr1 Zr2 3.5098(7) 2_665
Zr1 Zr3 3.5441(6) .
Zr1 Zr1 3.569(2) 2_665
Zr3 O6 2.130(3) .
Zr3 O6 2.130(3) 12_565
Zr3 O9 2.132(9) .
Zr3 O7 2.144(3) 2_665
Zr3 O7 2.144(3) .
Zr3 O8 2.211(4) .
Zr3 O4 2.253(3) 8_645
Zr3 O4 2.253(3) 13_665
Zr3 Zr2 3.4936(7) 2_665
Zr3 Zr3 3.534(2) 2_665
O2 C1 1.259(7) .
O3 C20 1.264(6) .
O3 Zr2 2.207(3) 13_665
O1 C1 1.270(5) .
O4 C20 1.265(5) .
O4 Zr3 2.253(3) 13_665
N1 C13 1.380(5) 10_556
N1 C13 1.380(5) .
N1 H1 0.8800 .
O5 Zr1 2.161(3) 2_665
O7 Zr3 2.144(3) 2_665
C1 C2 1.496(7) .
C2 C7 1.343(8) .
C2 C3 1.420(6) .
C7 C6 1.382(7) .
C7 H7 0.9500 .
C13 C8 1.397(5) .
C13 C12 1.411(6) .
C5 C4 1.341(9) .
C5 C6 1.398(6) .
C5 C8 1.490(7) .
C19 C14 1.380(7) .
C19 C18 1.386(6) .
C19 H19 0.9500 .
C20 C17 1.489(6) .
C12 C11 1.399(6) .
C12 C12 1.447(8) 10_556
C6 H6 0.9500 .
C14 C15 1.342(8) .
C14 C10 1.474(6) .
C11 C10 1.382(6) .
C11 H11 0.9500 .
C4 C3 1.415(7) .
C4 H4 0.9500 .
C3 H3 0.9500 .
C17 C16 1.357(7) .
C17 C18 1.363(8) .
C18 H18 0.9500 .
C10 C9 1.403(6) .
C9 C8 1.402(6) .
C9 H9 0.9500 .
C15 C16 1.398(7) .
C15 H15 0.9500 .
C16 H16 0.9500 .

loop_
_platon_squeeze_void_nr
_platon_squeeze_void_average_x
_platon_squeeze_void_average_y
_platon_squeeze_void_average_z
_platon_squeeze_void_volume
_platon_squeeze_void_count_electrons
_platon_squeeze_void_content
1 -0.037 -0.005 -0.008 14835 4143 ' '
